data_4512311
loop_
_publ_author_name
'Kim, Yejin'
'Mckinley, Emma J.'
'Christensen, Kirsten E.'
'Rees, Nicholas H.'
'Thompson, Amber L.'

_publ_section_title
;
 Toward the Understanding of Modulation in Molecular Materials:
 Barluenga's Reagent and its Analogues.
;
_journal_coden_ASTM CGDEFU
_journal_issue 12
_journal_name_full 'Crystal Growth & Design'
_journal_page_first 6294
_journal_page_last 6301
_journal_paper_doi 10.1021/cg500983s
_journal_volume 14
_journal_year 2014
_chemical_formula_moiety 'C10 H10 I N2, B F4'
_chemical_formula_sum 'C10 H10 B F4 I N2'
_chemical_formula_weight 371.91
_chemical_melting_point ?
_space_group_IT_number 14
_symmetry_cell_setting monoclinic
_symmetry_space_group_name_Hall '-P 2yn'
_symmetry_space_group_name_H-M 'P 1 21/n 1'
_atom_sites_solution_hydrogens difmap
_atom_sites_solution_primary other
_audit_creation_date 14-06-12
_audit_creation_method CRYSTALS_ver_14.40
_cell_angle_alpha 90
_cell_angle_beta 113.497(2)
_cell_angle_gamma 90
_cell_formula_units_Z 8
_cell_length_a 12.1812(2)
_cell_length_b 15.7817(2)
_cell_length_c 14.6363(2)
_cell_measurement_reflns_used 12960
_cell_measurement_temperature 120
_cell_measurement_theta_max 76
_cell_measurement_theta_min 5
_cell_volume 2580.38(8)
_computing_cell_refinement 'CrysAlis, (Oxford Diffraction, 2002)'
_computing_data_collection 'SuperNova, (Oxford Diffraction, 2010)'
_computing_data_reduction 'CrysAlis, (Oxford Diffraction, 2002)'
_computing_molecular_graphics 'CAMERON (Watkin et al., 1996)'
_computing_publication_material 'CRYSTALS (Betteridge et al., 2003)'
_computing_structure_refinement 'CRYSTALS (Betteridge et al., 2003)'
_computing_structure_solution 'Refinement from previously reported structure'
_diffrn_ambient_temperature 120
_diffrn_measured_fraction_theta_full 0.996
_diffrn_measured_fraction_theta_max 0.980
_diffrn_measurement_device Area
_diffrn_measurement_device_type 'Oxford Diffraction SuperNova'
_diffrn_measurement_method \w
_diffrn_radiation_monochromator graphite
_diffrn_radiation_type 'Cu K\a'
_diffrn_radiation_wavelength 1.54184
_diffrn_reflns_av_R_equivalents 0.073
_diffrn_reflns_limit_h_max 15
_diffrn_reflns_limit_h_min -15
_diffrn_reflns_limit_k_max 19
_diffrn_reflns_limit_k_min -19
_diffrn_reflns_limit_l_max 18
_diffrn_reflns_limit_l_min -13
_diffrn_reflns_number 27824
_diffrn_reflns_theta_full 74.825
_diffrn_reflns_theta_max 77.139
_diffrn_reflns_theta_min 4.014
_diffrn_standards_number 0
_exptl_absorpt_coefficient_mu 19.837
_exptl_absorpt_correction_T_max 0.09
_exptl_absorpt_correction_T_min 0.02
_exptl_absorpt_correction_type multi-scan
_exptl_absorpt_process_details 'CrysAlis, (Oxford Diffraction, 2002)'
_exptl_crystal_colour clear_pale_colourless
_exptl_crystal_density_diffrn 1.915
_exptl_crystal_density_meas ?
_exptl_crystal_density_method 'not measured'
_exptl_crystal_description block
_exptl_crystal_F_000 1424
_exptl_crystal_size_max 0.36
_exptl_crystal_size_mid 0.21
_exptl_crystal_size_min 0.12
_refine_diff_density_max 2.19
_refine_diff_density_min -1.22
_refine_ls_extinction_method None
_refine_ls_goodness_of_fit_ref 0.9959
_refine_ls_hydrogen_treatment constr
_refine_ls_matrix_type full
_refine_ls_number_parameters 328
_refine_ls_number_reflns 5339
_refine_ls_number_restraints 0
_refine_ls_R_factor_all 0.0547
_refine_ls_R_factor_gt 0.0526
_refine_ls_shift/su_max 0.0029175
_refine_ls_shift/su_mean 0.0000276
_refine_ls_structure_factor_coef Fsqd
_refine_ls_weighting_details
;
 Method= Modified Sheldrick 
 w=1/[\s^2^(F^2^) + ( 0.13P)^2^ + 0.34P] 
 ,where P=(max(Fo^2^,0) + 2Fc^2^)/3 
;
_refine_ls_weighting_scheme calc
_refine_ls_wR_factor_all 0.1569
_refine_ls_wR_factor_gt 0.1517
_refine_ls_wR_factor_ref 0.1569
_reflns_limit_h_max 13
_reflns_limit_h_min -15
_reflns_limit_k_max 19
_reflns_limit_k_min 0
_reflns_limit_l_max 18
_reflns_limit_l_min 0
_reflns_number_gt 4840
_reflns_number_total 5360
_reflns_threshold_expression I>2.0\s(I)
_oxford_diffrn_Wilson_B_factor 0.00
_oxford_diffrn_Wilson_scale 0.00
_oxford_refine_ls_r_factor_ref 0.0547
_oxford_refine_ls_scale 1.298(11)
_oxford_reflns_number_all 5339
_oxford_reflns_threshold_expression_ref I>-3.0\s(I)
_oxford_structure_analysis_title 071yk14-120K
_cod_data_source_file cg500983s_si_002.cif
_cod_data_source_block IPy2BF4-120K
_cod_depositor_comments
;
The following automatic conversions were performed:

'_chemical_melting_point' value 'not measured' was changed to '?' -
the value is undefined or not given.

'_atom_sites_solution_primary'
value 'Other' changed to 'other' according to
/home/saulius/struct/COD-crude-data--automatic-downloads/rss-feeds/ACS/lib/dictionaries/cif_core.dic
dictionary named 'cif_core.dic' version 2.4.2 from 2011-04-26.

Automatic conversion script
Id: cif_fix_values 2935 2014-11-11 08:27:57Z andrius 

The following automatic conversions were performed:

'_exptl_crystal_density_meas' value 'not measured' was changed to '?'
- the value is perceived as not measured.

Automatic conversion script
Id: cif_fix_values 3008 2015-01-20 13:52:24Z robertas 

 Adding full bibliography for 4512310--4512328.cif.
;
_cod_original_cell_volume 2580.38(7)
_cod_original_formula_sum 'C10 H10 B1 F4 I1 N2'
_cod_database_code 4512311

loop_
_symmetry_equiv_pos_as_xyz
x,y,z
-x,-y,-z
-x+1/2,y+1/2,-z+1/2
x+1/2,-y+1/2,z+1/2

loop_
_atom_site_label
_atom_site_type_symbol
_atom_site_fract_x
_atom_site_fract_y
_atom_site_fract_z
_atom_site_U_iso_or_equiv
_atom_site_occupancy
_atom_site_adp_type
_atom_site_refinement_flags_posn
I1 I 0.0000 0.0000 0.0000 0.0335 1.0000 Uani S
N1 N -0.0698(2) 0.11555(14) 0.05029(16) 0.0362 1.0000 Uani .
C11 C -0.0947(2) 0.18550(19) -0.0067(2) 0.0417 1.0000 Uani .
C12 C -0.1372(4) 0.25770(19) 0.0212(4) 0.0478 1.0000 Uani .
C13 C -0.1534(3) 0.2576(2) 0.1103(4) 0.0492 1.0000 Uani .
C14 C -0.1273(3) 0.1853(2) 0.1672(2) 0.0472 1.0000 Uani .
C15 C -0.0857(2) 0.11469(19) 0.1354(2) 0.0410 1.0000 Uani .
I2 I 0.5000 0.0000 0.5000 0.0353 1.0000 Uani S
N2 N 0.57380(19) 0.09738(14) 0.42645(16) 0.0352 1.0000 Uani .
C21 C 0.6132(2) 0.17267(17) 0.47061(19) 0.0381 1.0000 Uani .
C22 C 0.6540(3) 0.2341(2) 0.4249(3) 0.0411 1.0000 Uani .
C23 C 0.6547(2) 0.21846(19) 0.3322(2) 0.0401 1.0000 Uani .
C24 C 0.6155(3) 0.14025(18) 0.28808(19) 0.0414 1.0000 Uani .
C25 C 0.5755(3) 0.08121(17) 0.3369(2) 0.0408 1.0000 Uani .
I3 I 1.003138(17) 0.246007(13) 0.49232(2) 0.0345 1.0000 Uani .
N3 N 1.07916(19) 0.35128(15) 0.43088(16) 0.0365 1.0000 Uani .
C31 C 1.1069(3) 0.42675(18) 0.4768(2) 0.0409 1.0000 Uani .
C32 C 1.1511(3) 0.4915(2) 0.4389(3) 0.0470 1.0000 Uani .
C33 C 1.1673(3) 0.4793(2) 0.3513(2) 0.0438 1.0000 Uani .
C34 C 1.1395(3) 0.40056(19) 0.3047(2) 0.0424 1.0000 Uani .
C35 C 1.0956(2) 0.33811(17) 0.3466(2) 0.0390 1.0000 Uani .
N4 N 0.92878(19) 0.13726(15) 0.54994(16) 0.0361 1.0000 Uani .
C41 C 0.8898(2) 0.06834(19) 0.4926(2) 0.0407 1.0000 Uani .
C42 C 0.8478(3) -0.00135(18) 0.5253(3) 0.0455 1.0000 Uani .
C43 C 0.8471(3) -0.00037(19) 0.6201(3) 0.0489 1.0000 Uani .
C44 C 0.8871(3) 0.0711(2) 0.6777(2) 0.0494 1.0000 Uani .
C45 C 0.9279(2) 0.1395(2) 0.6412(2) 0.0421 1.0000 Uani .
B1 B 0.7632(3) 0.2991(2) 0.7196(2) 0.0411 1.0000 Uani .
F1 F 0.8465(3) 0.24211(18) 0.7807(2) 0.0683 1.0000 Uani .
F2 F 0.7954(2) 0.32220(12) 0.64206(14) 0.0551 1.0000 Uani .
F3 F 0.7628(4) 0.36916(16) 0.7758(2) 0.0957 1.0000 Uani .
F4 F 0.6523(2) 0.26077(17) 0.6821(2) 0.0635 1.0000 Uani .
B2 B 0.7358(3) 0.4461(2) 0.2737(2) 0.0402 1.0000 Uani .
F5 F 0.6929(2) 0.41921(12) 0.34385(14) 0.0535 1.0000 Uani .
F6 F 0.6721(2) 0.51766(17) 0.22605(18) 0.0614 1.0000 Uani .
F8 F 0.7169(3) 0.38362(17) 0.20320(19) 0.0768 1.0000 Uani .
F9 F 0.85520(19) 0.46746(16) 0.32006(18) 0.0620 1.0000 Uani .
H111 H -0.0838 0.1849 -0.0662 0.0499 1.0000 Uiso R
H121 H -0.1548 0.3051 -0.0199 0.0576 1.0000 Uiso R
H131 H -0.1826 0.3049 0.1298 0.0593 1.0000 Uiso R
H141 H -0.1377 0.1839 0.2272 0.0572 1.0000 Uiso R
H151 H -0.0684 0.0657 0.1738 0.0504 1.0000 Uiso R
H211 H 0.6124 0.1828 0.5328 0.0465 1.0000 Uiso R
H221 H 0.6820 0.2862 0.4564 0.0491 1.0000 Uiso R
H231 H 0.6810 0.2599 0.2994 0.0477 1.0000 Uiso R
H241 H 0.6147 0.1267 0.2264 0.0491 1.0000 Uiso R
H251 H 0.5494 0.0286 0.3077 0.0489 1.0000 Uiso R
H311 H 1.0964 0.4342 0.5356 0.0490 1.0000 Uiso R
H321 H 1.1715 0.5431 0.4716 0.0562 1.0000 Uiso R
H331 H 1.1975 0.5227 0.3243 0.0524 1.0000 Uiso R
H341 H 1.1489 0.3904 0.2466 0.0510 1.0000 Uiso R
H351 H 1.0780 0.2855 0.3153 0.0468 1.0000 Uiso R
H411 H 0.8918 0.0676 0.4298 0.0497 1.0000 Uiso R
H421 H 0.8207 -0.0480 0.4846 0.0548 1.0000 Uiso R
H431 H 0.8181 -0.0461 0.6438 0.0601 1.0000 Uiso R
H441 H 0.8860 0.0733 0.7404 0.0601 1.0000 Uiso R
H451 H 0.9546 0.1881 0.6794 0.0508 1.0000 Uiso R

loop_
_atom_site_aniso_label
_atom_site_aniso_U_11
_atom_site_aniso_U_22
_atom_site_aniso_U_33
_atom_site_aniso_U_23
_atom_site_aniso_U_13
_atom_site_aniso_U_12
I1 0.0397(2) 0.0325(2) 0.0332(2) -0.00315(8) 0.01975(15) -0.00062(7)
N1 0.0427(10) 0.0328(11) 0.0364(10) -0.0038(8) 0.0193(8) -0.0006(8)
C11 0.0466(13) 0.0401(14) 0.0389(12) -0.0021(10) 0.0175(10) 0.0005(10)
C12 0.0516(18) 0.0354(15) 0.055(2) -0.0003(11) 0.0201(17) 0.0009(11)
C13 0.0427(16) 0.0405(17) 0.064(3) -0.0203(14) 0.0206(17) 0.0003(10)
C14 0.0480(14) 0.0547(17) 0.0447(14) -0.0137(13) 0.0246(11) -0.0020(12)
C15 0.0485(13) 0.0407(14) 0.0397(12) -0.0042(10) 0.0239(11) -0.0014(10)
I2 0.0395(2) 0.0306(2) 0.0379(2) 0.00224(8) 0.01780(16) -0.00116(7)
N2 0.0390(10) 0.0311(10) 0.0371(10) 0.0021(8) 0.0170(8) -0.0006(8)
C21 0.0445(12) 0.0350(12) 0.0380(12) -0.0019(10) 0.0199(10) -0.0005(10)
C22 0.0447(15) 0.0305(12) 0.0499(19) -0.0030(14) 0.0206(13) -0.0018(11)
C23 0.0420(13) 0.0372(14) 0.0427(13) 0.0077(11) 0.0187(10) 0.0012(10)
C24 0.0524(14) 0.0395(13) 0.0331(11) 0.0020(10) 0.0178(10) 0.0013(11)
C25 0.0509(13) 0.0337(12) 0.0372(12) -0.0027(10) 0.0169(10) -0.0029(10)
I3 0.0395(2) 0.0330(2) 0.0348(2) 0.00333(5) 0.01867(15) 0.00006(5)
N3 0.0413(10) 0.0337(11) 0.0360(10) 0.0041(8) 0.0169(8) -0.0005(8)
C31 0.0488(13) 0.0350(12) 0.0387(12) -0.0007(10) 0.0171(10) 0.0017(10)
C32 0.0488(16) 0.0359(14) 0.053(2) -0.0007(13) 0.0164(14) -0.0036(11)
C33 0.0430(13) 0.0386(13) 0.0483(15) 0.0125(12) 0.0166(11) -0.0013(11)
C34 0.0501(13) 0.0407(14) 0.0405(13) 0.0075(10) 0.0222(10) 0.0022(11)
C35 0.0495(13) 0.0316(12) 0.0386(12) 0.0024(10) 0.0206(10) 0.0023(10)
N4 0.0395(10) 0.0371(11) 0.0347(10) 0.0043(8) 0.0179(8) -0.0008(8)
C41 0.0444(12) 0.0409(13) 0.0387(12) 0.0004(10) 0.0185(10) 0.0004(10)
C42 0.0484(15) 0.0371(17) 0.0532(18) 0.0014(11) 0.0226(14) -0.0016(10)
C43 0.0445(15) 0.043(2) 0.060(2) 0.0175(13) 0.0214(14) -0.0002(10)
C44 0.0506(14) 0.0632(19) 0.0399(13) 0.0131(13) 0.0238(11) 0.0001(13)
C45 0.0468(13) 0.0468(15) 0.0355(12) 0.0020(11) 0.0194(10) -0.0009(11)
B1 0.0596(17) 0.0357(14) 0.0357(13) -0.0016(11) 0.0271(12) -0.0042(12)
F1 0.0669(14) 0.0960(19) 0.0484(14) 0.0220(10) 0.0296(11) 0.0212(11)
F2 0.0931(14) 0.0410(9) 0.0492(9) 0.0002(7) 0.0472(9) -0.0024(8)
F3 0.186(3) 0.0515(12) 0.1023(19) -0.0295(12) 0.113(2) -0.0246(16)
F4 0.0554(12) 0.0805(15) 0.0550(14) 0.0012(10) 0.0226(10) -0.0071(9)
B2 0.0513(16) 0.0365(14) 0.0363(13) -0.0032(11) 0.0212(12) -0.0034(12)
F5 0.0834(12) 0.0405(9) 0.0493(9) 0.0015(7) 0.0398(9) -0.0033(8)
F6 0.0728(13) 0.0708(12) 0.0541(12) 0.0236(10) 0.0394(10) 0.0220(11)
F8 0.1090(18) 0.0683(14) 0.0798(14) -0.0374(12) 0.0659(14) -0.0248(13)
F9 0.0523(10) 0.0663(14) 0.0615(12) 0.0053(10) 0.0167(9) -0.0014(9)

loop_
_atom_type_symbol
_atom_type_scat_dispersion_real
_atom_type_scat_dispersion_imag
_atom_type_scat_Cromer_Mann_a1
_atom_type_scat_Cromer_Mann_b1
_atom_type_scat_Cromer_Mann_a2
_atom_type_scat_Cromer_Mann_b2
_atom_type_scat_Cromer_Mann_a3
_atom_type_scat_Cromer_Mann_b3
_atom_type_scat_Cromer_Mann_a4
_atom_type_scat_Cromer_Mann_b4
_atom_type_scat_Cromer_Mann_c
_atom_type_scat_source
C 0.0181 0.0091 2.3100 20.8439 1.0200 10.2075 1.5886 0.5687 0.8650 51.6512 0.2156 'International Tables Vol C 4.2.6.8 and 6.1.1.4'
H 0.0000 0.0000 0.4930 10.5109 0.3229 26.1257 0.1402 3.1424 0.0408 57.7998 0.0030 'International Tables Vol C 4.2.6.8 and 6.1.1.4'
N 0.0311 0.0180 12.2126 0.0057 3.1322 9.8933 2.0125 28.9975 1.1663 0.5826 -11.5290 'International Tables Vol C 4.2.6.8 and 6.1.1.4'
I -0.3257 6.8362 20.1472 4.3470 18.9949 0.3814 7.5138 27.7660 2.2735 66.8776 4.0712 'International Tables Vol C 4.2.6.8 and 6.1.1.4'
B 0.0090 0.0039 2.0545 23.2185 1.3326 1.0210 1.0979 60.3498 0.7068 0.1403 -0.1932 'International Tables Vol C 4.2.6.8 and 6.1.1.4'
F 0.0727 0.0534 3.5392 10.2825 2.6412 4.2944 1.5170 0.2615 1.0243 26.1476 0.2776 'International Tables Vol C 4.2.6.8 and 6.1.1.4'

loop_
_geom_angle_atom_site_label_1
_geom_angle_site_symmetry_1
_geom_angle_atom_site_label_2
_geom_angle_atom_site_label_3
_geom_angle
_geom_angle_publ_flag
N1 2_555 I1 N1 179.995 yes
I1 . N1 C11 118.87(19) yes
I1 . N1 C15 120.66(19) yes
C11 . N1 C15 120.5(2) yes
N1 . C11 C12 120.9(3) yes
N1 . C11 H111 119.4 no
C12 . C11 H111 119.7 no
C11 . C12 C13 119.0(3) yes
C11 . C12 H121 119.4 no
C13 . C12 H121 121.6 no
C12 . C13 C14 118.9(3) yes
C12 . C13 H131 120.4 no
C14 . C13 H131 120.7 no
C13 . C14 C15 119.6(3) yes
C13 . C14 H141 120.3 no
C15 . C14 H141 120.2 no
C14 . C15 N1 121.1(3) yes
C14 . C15 H151 119.5 no
N1 . C15 H151 119.4 no
N2 2_656 I2 N2 179.995 yes
I2 . N2 C21 120.33(18) yes
I2 . N2 C25 119.97(18) yes
C21 . N2 C25 119.7(2) yes
N2 . C21 C22 121.1(3) yes
N2 . C21 H211 118.8 no
C22 . C21 H211 120.1 no
C21 . C22 C23 119.7(3) yes
C21 . C22 H221 120.6 no
C23 . C22 H221 119.7 no
C22 . C23 C24 118.7(3) yes
C22 . C23 H231 120.9 no
C24 . C23 H231 120.4 no
C23 . C24 C25 119.2(3) yes
C23 . C24 H241 121.9 no
C25 . C24 H241 118.9 no
C24 . C25 N2 121.6(2) yes
C24 . C25 H251 119.5 no
N2 . C25 H251 118.9 no
N3 . I3 N4 177.80(9) yes
I3 . N3 C31 121.02(19) yes
I3 . N3 C35 119.19(18) yes
C31 . N3 C35 119.8(2) yes
N3 . C31 C32 121.4(3) yes
N3 . C31 H311 118.5 no
C32 . C31 H311 120.1 no
C31 . C32 C33 119.6(3) yes
C31 . C32 H321 120.9 no
C33 . C32 H321 119.5 no
C32 . C33 C34 118.7(3) yes
C32 . C33 H331 120.9 no
C34 . C33 H331 120.4 no
C33 . C34 C35 118.9(3) yes
C33 . C34 H341 120.9 no
C35 . C34 H341 120.2 no
C34 . C35 N3 121.7(3) yes
C34 . C35 H351 118.3 no
N3 . C35 H351 120.0 no
I3 . N4 C41 118.59(18) yes
I3 . N4 C45 121.10(19) yes
C41 . N4 C45 120.3(2) yes
N4 . C41 C42 121.2(3) yes
N4 . C41 H411 119.1 no
C42 . C41 H411 119.6 no
C41 . C42 C43 119.3(3) yes
C41 . C42 H421 120.0 no
C43 . C42 H421 120.7 no
C42 . C43 C44 118.6(3) yes
C42 . C43 H431 121.2 no
C44 . C43 H431 120.2 no
C43 . C44 C45 119.8(3) yes
C43 . C44 H441 119.9 no
C45 . C44 H441 120.3 no
C44 . C45 N4 120.8(3) yes
C44 . C45 H451 120.3 no
N4 . C45 H451 118.9 no
F1 . B1 F2 109.0(3) yes
F1 . B1 F3 108.1(3) yes
F2 . B1 F3 110.3(3) yes
F1 . B1 F4 108.7(3) yes
F2 . B1 F4 110.0(3) yes
F3 . B1 F4 110.7(3) yes
F5 . B2 F6 108.7(3) yes
F5 . B2 F8 109.5(3) yes
F6 . B2 F8 108.2(3) yes
F5 . B2 F9 110.1(2) yes
F6 . B2 F9 108.5(3) yes
F8 . B2 F9 111.8(3) yes

loop_
_geom_bond_atom_site_label_1
_geom_bond_atom_site_label_2
_geom_bond_site_symmetry_2
_geom_bond_distance
_geom_bond_publ_flag
I1 N1 2_555 2.256(2) yes
I1 N1 . 2.256(2) yes
N1 C11 . 1.343(4) yes
N1 C15 . 1.335(4) yes
C11 C12 . 1.379(5) yes
C11 H111 . 0.932 no
C12 C13 . 1.396(8) yes
C12 H121 . 0.929 no
C13 C14 . 1.373(6) yes
C13 H131 . 0.920 no
C14 C15 . 1.380(4) yes
C14 H141 . 0.936 no
C15 H151 . 0.928 no
I2 N2 2_656 2.258(2) yes
I2 N2 . 2.258(2) yes
N2 C21 . 1.346(3) yes
N2 C25 . 1.344(4) yes
C21 C22 . 1.378(5) yes
C21 H211 . 0.928 no
C22 C23 . 1.382(5) yes
C22 H221 . 0.939 no
C23 C24 . 1.387(4) yes
C23 H231 . 0.940 no
C24 C25 . 1.376(4) yes
C24 H241 . 0.924 no
C25 H251 . 0.929 no
I3 N3 . 2.256(2) yes
I3 N4 . 2.255(2) yes
N3 C31 . 1.343(4) yes
N3 C35 . 1.343(4) yes
C31 C32 . 1.372(5) yes
C31 H311 . 0.927 no
C32 C33 . 1.386(6) yes
C32 H321 . 0.926 no
C33 C34 . 1.393(5) yes
C33 H331 . 0.935 no
C34 C35 . 1.376(4) yes
C34 H341 . 0.916 no
C35 H351 . 0.931 no
N4 C41 . 1.340(4) yes
N4 C45 . 1.340(3) yes
C41 C42 . 1.377(4) yes
C41 H411 . 0.929 no
C42 C43 . 1.392(6) yes
C42 H421 . 0.922 no
C43 C44 . 1.375(5) yes
C43 H431 . 0.928 no
C44 C45 . 1.383(4) yes
C44 H441 . 0.923 no
C45 H451 . 0.928 no
B1 F1 . 1.384(4) yes
B1 F2 . 1.389(3) yes
B1 F3 . 1.379(4) yes
B1 F4 . 1.380(4) yes
B2 F5 . 1.390(4) yes
B2 F6 . 1.390(4) yes
B2 F8 . 1.379(4) yes
B2 F9 . 1.380(4) yes
